data_7060969
loop_
_publ_author_name
'Zhang, Yunan'
'Duan, Yu'
'Su, Jin'
'Liu, Lixin'
'Feng, Yanru'
'Wu, Lili'
'Zhang, Lei'
'Zhang, Yunjie'
'Zou, Dongyu'
'Liu, Yingli'

_publ_section_title
;
 Inspiration for revival of old drugs: improving solubility and avoiding
 hygroscopicity of pipemidic acid by forming two pharmaceutical salts
 based on charge-assisted hydrogen bond recognitions
;
_journal_issue 42
_journal_name_full 'New Journal of Chemistry'
_journal_page_first 19704
_journal_page_last 19713
_journal_paper_doi 10.1039/D1NJ03314J
_journal_volume 45
_journal_year 2021
_chemical_formula_moiety 'C14 H18 N5 O3, C7 H5 O3, C7 H6 O3, 2(H2 O)'
_chemical_formula_sum 'C28 H33 N5 O11'
_chemical_formula_weight 615.59
_space_group_crystal_system triclinic
_space_group_IT_number 2
_space_group_name_Hall '-P 1'
_space_group_name_H-M_alt 'P -1'
_atom_sites_solution_hydrogens mixed
_atom_sites_solution_primary direct
_audit_creation_date 2021-06-16
_audit_creation_method
;
Olex2 1.2
(compiled 2018.05.29 svn.r3508 for OlexSys, GUI svn.r5506)
;
_audit_update_record
;
2021-09-20 deposited with the CCDC.	2021-09-21 downloaded from the CCDC.
;
_cell_angle_alpha 106.133(8)
_cell_angle_beta 103.719(7)
_cell_angle_gamma 96.363(7)
_cell_formula_units_Z 2
_cell_length_a 8.0857(7)
_cell_length_b 12.8969(12)
_cell_length_c 15.2536(13)
_cell_measurement_reflns_used 2789
_cell_measurement_temperature 298(2)
_cell_measurement_theta_max 27.1420
_cell_measurement_theta_min 4.1350
_cell_volume 1457.6(2)
_computing_data_collection 'CrysAlisPro 1.171.38.41 (Rigaku OD, 2015)'
_computing_molecular_graphics 'Olex2 (Dolomanov et al., 2009)'
_computing_publication_material 'Olex2 (Dolomanov et al., 2009)'
_computing_structure_refinement 'ShelXL (Sheldrick, 2015)'
_computing_structure_solution 'ShelXS (Sheldrick, 2008)'
_diffrn_ambient_temperature 298.15
_diffrn_measured_fraction_theta_full 0.997
_diffrn_measured_fraction_theta_max 0.819
_diffrn_measurement_device_type 'multiwire proportional'
_diffrn_measurement_method 'phi and omega scans'
_diffrn_radiation_type MoK\a
_diffrn_radiation_wavelength 0.71073
_diffrn_reflns_av_R_equivalents 0.0254
_diffrn_reflns_av_unetI/netI 0.0608
_diffrn_reflns_Laue_measured_fraction_full 0.997
_diffrn_reflns_Laue_measured_fraction_max 0.819
_diffrn_reflns_limit_h_max 11
_diffrn_reflns_limit_h_min -9
_diffrn_reflns_limit_k_max 12
_diffrn_reflns_limit_k_min -17
_diffrn_reflns_limit_l_max 20
_diffrn_reflns_limit_l_min -13
_diffrn_reflns_number 11385
_diffrn_reflns_point_group_measured_fraction_full 0.997
_diffrn_reflns_point_group_measured_fraction_max 0.819
_diffrn_reflns_theta_full 25.242
_diffrn_reflns_theta_max 29.533
_diffrn_reflns_theta_min 3.535
_exptl_absorpt_coefficient_mu 0.110
_exptl_absorpt_correction_T_max 1.00000
_exptl_absorpt_correction_T_min 0.70914
_exptl_absorpt_correction_type multi-scan
_exptl_absorpt_process_details
;
CrysAlisPro 1.171.38.41 (Rigaku Oxford Diffraction, 2015)
Empirical absorption correction using spherical harmonics,
implemented in SCALE3 ABSPACK scaling algorithm.
;
_exptl_crystal_colour colourless
_exptl_crystal_colour_primary colourless
_exptl_crystal_density_diffrn 1.403
_exptl_crystal_description block
_exptl_crystal_F_000 648
_exptl_crystal_size_max 0.14
_exptl_crystal_size_mid 0.13
_exptl_crystal_size_min 0.11
_refine_diff_density_max 0.239
_refine_diff_density_min -0.227
_refine_diff_density_rms 0.044
_refine_ls_extinction_method none
_refine_ls_goodness_of_fit_ref 1.028
_refine_ls_hydrogen_treatment mixed
_refine_ls_matrix_type full
_refine_ls_number_parameters 418
_refine_ls_number_reflns 6655
_refine_ls_number_restraints 0
_refine_ls_restrained_S_all 1.028
_refine_ls_R_factor_all 0.1090
_refine_ls_R_factor_gt 0.0610
_refine_ls_shift/su_max 0.000
_refine_ls_shift/su_mean 0.000
_refine_ls_structure_factor_coef Fsqd
_refine_ls_weighting_details 'w=1/[\s^2^(Fo^2^)+(0.0456P)^2^+0.2682P] where P=(Fo^2^+2Fc^2^)/3'
_refine_ls_weighting_scheme calc
_refine_ls_wR_factor_gt 0.1135
_refine_ls_wR_factor_ref 0.1351
_reflns_Friedel_coverage 0.000
_reflns_number_gt 4165
_reflns_number_total 6655
_reflns_threshold_expression 'I > 2\s(I)'
_cod_data_source_file d1nj03314j2.cif
_cod_data_source_block 1
_cod_depositor_comments 'Adding full bibliography for 7060968--7060969.cif.'
_cod_database_code 7060969
_shelx_shelxl_version_number 2018/3
_shelx_space_group_comment
;
The symmetry employed for this shelxl refinement is uniquely defined
by the following loop, which should always be used as a source of
symmetry information in preference to the above space-group names.
They are only intended as comments.
;
_shelx_estimated_absorpt_t_max 0.988
_shelx_estimated_absorpt_t_min 0.985
_olex2_refinement_description
;
1. Fixed Uiso
 At 1.2 times of:
  All C(H) groups, All C(H,H) groups, All N(H,H) groups
 At 1.5 times of:
  All C(H,H,H) groups, All O(H) groups, All O(H,H) groups
2.a Free rotating group:
 O10(H10A,H10B), O11(H11A,H11B)
2.b Secondary CH2 refined with riding coordinates:
 N1(H1A,H1B), C1(H1C,H1D), C2(H2A,H2B), C3(H3A,H3B), C4(H4A,H4B), C13(H13A,H13B)
2.c Aromatic/amide H refined with riding coordinates:
 C6(H6), C9(H9), C17(H17), C18(H18), C19(H19), C24(H24), C26(H26), C27(H27),
 C28(H28)
2.d Idealised Me refined as rotating group:
 C14(H14A,H14B,H14C)
2.e Idealised tetrahedral OH refined as rotating group:
 O2(H2), O4(H4)
;
_olex2_submission_special_instructions 'No special instructions were received'

loop_
_space_group_symop_operation_xyz
'x, y, z'
'-x, -y, -z'

loop_
_atom_site_label
_atom_site_type_symbol
_atom_site_fract_x
_atom_site_fract_y
_atom_site_fract_z
_atom_site_U_iso_or_equiv
_atom_site_adp_type
_atom_site_occupancy
_atom_site_site_symmetry_order
_atom_site_calc_flag
_atom_site_refinement_flags_posn
_atom_site_refinement_flags_adp
_atom_site_refinement_flags_occupancy
_atom_site_disorder_assembly
_atom_site_disorder_group
O1 O 0.0946(2) 0.77390(13) 0.20894(12) 0.0524(5) Uani 1 1 d . . . . .
O2 O -0.1234(2) 0.68796(14) 0.08161(13) 0.0577(5) Uani 1 1 d . . . . .
H2 H -0.172668 0.624576 0.050998 0.086 Uiso 1 1 calc GR . . . .
O3 O -0.1949(2) 0.48333(13) 0.02080(11) 0.0481(4) Uani 1 1 d . . . . .
N1 N -0.0620(2) -0.03795(14) 0.26156(12) 0.0353(4) Uani 1 1 d . . . . .
H1A H 0.004737 -0.088257 0.253436 0.042 Uiso 1 1 calc R . . . .
H1B H -0.128820 -0.054181 0.296453 0.042 Uiso 1 1 calc R . . . .
N2 N 0.0456(2) 0.09991(14) 0.16300(13) 0.0385(5) Uani 1 1 d . . . . .
N3 N -0.1155(2) 0.18429(14) 0.06628(12) 0.0386(5) Uani 1 1 d . . . . .
N4 N 0.1050(2) 0.28827(14) 0.21085(12) 0.0324(4) Uani 1 1 d . . . . .
N5 N 0.1666(2) 0.47853(14) 0.25824(12) 0.0321(4) Uani 1 1 d . . . . .
C1 C -0.1736(3) -0.04259(18) 0.16731(16) 0.0396(6) Uani 1 1 d . . . . .
H1C H -0.255884 0.005991 0.175928 0.047 Uiso 1 1 calc R . . . .
H1D H -0.238216 -0.116795 0.133811 0.047 Uiso 1 1 calc R . . . .
C2 C -0.0627(3) -0.00819(17) 0.10950(16) 0.0406(6) Uani 1 1 d . . . . .
H2A H 0.010180 -0.061640 0.094591 0.049 Uiso 1 1 calc R . . . .
H2B H -0.136361 -0.005518 0.050174 0.049 Uiso 1 1 calc R . . . .
C3 C 0.0499(3) 0.07234(18) 0.31351(16) 0.0414(6) Uani 1 1 d . . . . .
H3A H 0.124310 0.071466 0.373302 0.050 Uiso 1 1 calc R . . . .
H3B H -0.021690 0.126941 0.327260 0.050 Uiso 1 1 calc R . . . .
C4 C 0.1587(3) 0.10135(19) 0.25308(17) 0.0424(6) Uani 1 1 d . . . . .
H4A H 0.230339 0.173802 0.285683 0.051 Uiso 1 1 calc R . . . .
H4B H 0.234434 0.048748 0.241916 0.051 Uiso 1 1 calc R . . . .
C5 C 0.0119(3) 0.19390(17) 0.14698(15) 0.0328(5) Uani 1 1 d . . . . .
C6 C -0.1414(3) 0.27709(18) 0.05086(15) 0.0381(5) Uani 1 1 d . . . . .
H6 H -0.225794 0.273648 -0.003747 0.046 Uiso 1 1 calc R . . . .
C7 C -0.0506(3) 0.38058(17) 0.11099(14) 0.0309(5) Uani 1 1 d . . . . .
C8 C 0.0726(3) 0.37993(16) 0.19222(14) 0.0288(5) Uani 1 1 d . . . . .
C9 C 0.1390(3) 0.57341(17) 0.24212(15) 0.0332(5) Uani 1 1 d . . . . .
H9 H 0.204335 0.638725 0.286826 0.040 Uiso 1 1 calc R . . . .
C10 C 0.0216(3) 0.57971(17) 0.16455(14) 0.0317(5) Uani 1 1 d . . . . .
C11 C -0.0826(3) 0.48109(17) 0.09336(15) 0.0334(5) Uani 1 1 d . . . . .
C12 C 0.0020(3) 0.68772(18) 0.15397(17) 0.0395(5) Uani 1 1 d . . . . .
C13 C 0.2958(3) 0.47928(19) 0.34571(16) 0.0400(6) Uani 1 1 d . . . . .
H13A H 0.377558 0.548569 0.370955 0.048 Uiso 1 1 calc R . . . .
H13B H 0.359918 0.420841 0.329711 0.048 Uiso 1 1 calc R . . . .
C14 C 0.2128(3) 0.4642(2) 0.42073(17) 0.0520(7) Uani 1 1 d . . . . .
H14A H 0.135915 0.394082 0.397150 0.078 Uiso 1 1 calc GR . . . .
H14B H 0.148513 0.521520 0.436503 0.078 Uiso 1 1 calc GR . . . .
H14C H 0.301101 0.467184 0.476493 0.078 Uiso 1 1 calc GR . . . .
O4 O 0.85519(18) 0.08965(14) 0.57304(13) 0.0489(4) Uani 1 1 d . . . . .
H4 H 0.942144 0.118675 0.563796 0.073 Uiso 1 1 calc GR . . . .
O5 O 0.29296(19) 0.09997(15) 0.65107(12) 0.0512(5) Uani 1 1 d . . . . .
O6 O 0.14563(17) 0.18123(13) 0.55580(12) 0.0438(4) Uani 1 1 d . . . . .
C15 C 0.2805(3) 0.14793(18) 0.58951(15) 0.0339(5) Uani 1 1 d . . . . .
C16 C 0.4346(2) 0.16780(16) 0.55368(14) 0.0290(5) Uani 1 1 d . . . . .
C17 C 0.4357(3) 0.23312(18) 0.49492(15) 0.0359(5) Uani 1 1 d . . . . .
H17 H 0.340850 0.265425 0.477958 0.043 Uiso 1 1 calc R . . . .
C18 C 0.5778(3) 0.24974(19) 0.46196(16) 0.0427(6) Uani 1 1 d . . . . .
H18 H 0.577691 0.292843 0.422155 0.051 Uiso 1 1 calc R . . . .
C19 C 0.7200(3) 0.20350(19) 0.48707(16) 0.0385(5) Uani 1 1 d . . . . .
H19 H 0.815197 0.215407 0.464380 0.046 Uiso 1 1 calc R . . . .
C20 C 0.7209(2) 0.13926(17) 0.54617(15) 0.0317(5) Uani 1 1 d . . . . .
C21 C 0.5776(3) 0.12143(18) 0.57887(15) 0.0322(5) Uani 1 1 d . . . . .
H21 H 0.577(2) 0.0716(17) 0.6155(14) 0.033(6) Uiso 1 1 d . . . . .
O7 O -0.5525(3) 0.18112(17) 0.11507(16) 0.0772(7) Uani 1 1 d . . . . .
H7 H -0.555(5) 0.101(4) 0.109(3) 0.131(14) Uiso 1 1 d . . . . .
O8 O -0.3295(3) 0.19727(15) 0.23818(14) 0.0710(6) Uani 1 1 d . . . . .
O9 O -0.1309(2) 0.60353(16) 0.38814(13) 0.0580(5) Uani 1 1 d . . . . .
H9A H -0.137(4) 0.675(3) 0.400(2) 0.106(13) Uiso 1 1 d . . . . .
C22 C -0.4231(3) 0.2386(2) 0.18984(19) 0.0482(6) Uani 1 1 d . . . . .
C23 C -0.4035(3) 0.35943(19) 0.20734(17) 0.0418(6) Uani 1 1 d . . . . .
C24 C -0.2801(3) 0.42771(19) 0.28844(16) 0.0404(5) Uani 1 1 d . . . . .
H24 H -0.213411 0.397654 0.330081 0.048 Uiso 1 1 calc R . . . .
C25 C -0.2556(3) 0.54051(19) 0.30773(17) 0.0405(6) Uani 1 1 d . . . . .
C26 C -0.3543(3) 0.5846(2) 0.24505(18) 0.0461(6) Uani 1 1 d . . . . .
H26 H -0.337654 0.660361 0.257236 0.055 Uiso 1 1 calc R . . . .
C27 C -0.4775(3) 0.5160(2) 0.16441(18) 0.0533(7) Uani 1 1 d . . . . .
H27 H -0.544002 0.545956 0.122612 0.064 Uiso 1 1 calc R . . . .
C28 C -0.5027(3) 0.4037(2) 0.14531(18) 0.0512(7) Uani 1 1 d . . . . .
H28 H -0.586050 0.357952 0.090950 0.061 Uiso 1 1 calc R . . . .
O10 O -0.4020(3) 0.03007(16) -0.08080(16) 0.0830(7) Uani 1 1 d . . . . .
H10A H -0.320529 0.068852 -0.032196 0.124 Uiso 1 1 d G . . . .
H10B H -0.410892 0.067875 -0.118717 0.124 Uiso 1 1 d G . . . .
O11 O -0.4288(3) 0.1639(3) -0.18928(15) 0.0979(9) Uani 1 1 d . . . . .
H11A H -0.339450 0.184507 -0.204798 0.147 Uiso 1 1 d G . . . .
H11B H -0.511141 0.146348 -0.240254 0.147 Uiso 1 1 d G . . . .

loop_
_atom_site_aniso_label
_atom_site_aniso_U_11
_atom_site_aniso_U_22
_atom_site_aniso_U_33
_atom_site_aniso_U_23
_atom_site_aniso_U_13
_atom_site_aniso_U_12
O1 0.0536(10) 0.0291(9) 0.0656(12) 0.0098(8) 0.0073(9) 0.0060(8)
O2 0.0674(12) 0.0395(10) 0.0604(12) 0.0226(9) -0.0018(9) 0.0126(9)
O3 0.0577(10) 0.0418(9) 0.0386(10) 0.0178(8) -0.0037(8) 0.0087(8)
N1 0.0352(10) 0.0355(10) 0.0427(11) 0.0189(9) 0.0154(8) 0.0102(8)
N2 0.0476(11) 0.0274(10) 0.0364(11) 0.0125(8) 0.0048(9) -0.0011(9)
N3 0.0531(12) 0.0281(10) 0.0288(10) 0.0096(8) 0.0032(9) 0.0007(9)
N4 0.0367(10) 0.0271(9) 0.0322(10) 0.0114(8) 0.0061(8) 0.0035(8)
N5 0.0335(9) 0.0280(9) 0.0299(10) 0.0072(8) 0.0033(8) 0.0025(8)
C1 0.0387(12) 0.0283(12) 0.0453(14) 0.0106(10) 0.0019(10) 0.0044(10)
C2 0.0587(15) 0.0253(11) 0.0355(13) 0.0104(9) 0.0087(11) 0.0062(11)
C3 0.0531(14) 0.0320(12) 0.0339(13) 0.0107(10) 0.0026(11) 0.0071(11)
C4 0.0396(13) 0.0332(12) 0.0512(15) 0.0200(11) 0.0000(11) 0.0034(10)
C5 0.0401(12) 0.0291(11) 0.0306(12) 0.0118(9) 0.0118(10) 0.0016(10)
C6 0.0470(13) 0.0356(12) 0.0270(12) 0.0111(10) 0.0027(10) 0.0018(11)
C7 0.0360(11) 0.0291(11) 0.0259(11) 0.0087(9) 0.0078(9) 0.0017(9)
C8 0.0311(11) 0.0274(11) 0.0274(11) 0.0078(9) 0.0093(9) 0.0028(9)
C9 0.0362(12) 0.0260(11) 0.0347(12) 0.0053(9) 0.0116(10) 0.0030(9)
C10 0.0355(11) 0.0283(11) 0.0321(12) 0.0098(9) 0.0108(9) 0.0065(9)
C11 0.0388(12) 0.0328(12) 0.0283(12) 0.0101(9) 0.0090(10) 0.0056(10)
C12 0.0433(13) 0.0330(13) 0.0454(14) 0.0130(11) 0.0161(11) 0.0100(11)
C13 0.0355(12) 0.0355(12) 0.0401(14) 0.0100(10) -0.0032(10) 0.0056(10)
C14 0.0613(16) 0.0547(16) 0.0376(15) 0.0173(12) 0.0047(12) 0.0145(13)
O4 0.0287(8) 0.0643(12) 0.0704(12) 0.0387(10) 0.0194(8) 0.0192(8)
O5 0.0347(9) 0.0811(13) 0.0501(11) 0.0365(10) 0.0162(8) 0.0102(9)
O6 0.0241(8) 0.0459(10) 0.0601(11) 0.0150(8) 0.0106(7) 0.0087(7)
C15 0.0282(11) 0.0349(12) 0.0343(13) 0.0056(10) 0.0079(9) 0.0045(10)
C16 0.0246(10) 0.0311(11) 0.0273(11) 0.0074(9) 0.0034(8) 0.0021(9)
C17 0.0289(11) 0.0377(12) 0.0425(13) 0.0178(10) 0.0049(10) 0.0102(10)
C18 0.0414(13) 0.0467(14) 0.0476(15) 0.0287(12) 0.0110(11) 0.0065(11)
C19 0.0287(11) 0.0486(14) 0.0420(14) 0.0186(11) 0.0136(10) 0.0039(10)
C20 0.0235(10) 0.0352(12) 0.0342(12) 0.0102(9) 0.0049(9) 0.0056(9)
C21 0.0296(11) 0.0341(12) 0.0366(13) 0.0177(10) 0.0079(9) 0.0067(10)
O7 0.0722(14) 0.0436(12) 0.0885(16) 0.0076(11) -0.0070(11) -0.0004(11)
O8 0.0882(15) 0.0442(11) 0.0714(14) 0.0148(10) 0.0070(11) 0.0177(11)
O9 0.0594(12) 0.0419(11) 0.0576(12) 0.0100(9) -0.0052(9) 0.0099(9)
C22 0.0480(15) 0.0445(15) 0.0509(16) 0.0095(13) 0.0180(13) 0.0098(13)
C23 0.0396(13) 0.0407(14) 0.0468(15) 0.0111(11) 0.0187(11) 0.0067(11)
C24 0.0389(13) 0.0416(13) 0.0454(14) 0.0170(11) 0.0143(11) 0.0132(11)
C25 0.0369(12) 0.0408(14) 0.0424(14) 0.0109(11) 0.0115(11) 0.0071(11)
C26 0.0499(14) 0.0357(13) 0.0535(16) 0.0154(12) 0.0134(12) 0.0101(12)
C27 0.0518(15) 0.0548(16) 0.0512(16) 0.0214(13) 0.0037(12) 0.0134(13)
C28 0.0465(15) 0.0499(16) 0.0469(16) 0.0069(12) 0.0058(12) 0.0049(13)
O10 0.0934(16) 0.0442(12) 0.0754(15) 0.0111(10) -0.0250(12) -0.0064(11)
O11 0.0640(13) 0.158(2) 0.0677(15) 0.0579(16) 0.0016(11) -0.0144(16)

loop_
_atom_type_symbol
_atom_type_description
_atom_type_scat_dispersion_real
_atom_type_scat_dispersion_imag
_atom_type_scat_source
C C 0.0033 0.0016 'International Tables Vol C Tables 4.2.6.8 and 6.1.1.4'
H H 0.0000 0.0000 'International Tables Vol C Tables 4.2.6.8 and 6.1.1.4'
N N 0.0061 0.0033 'International Tables Vol C Tables 4.2.6.8 and 6.1.1.4'
O O 0.0106 0.0060 'International Tables Vol C Tables 4.2.6.8 and 6.1.1.4'

loop_
_geom_angle_atom_site_label_1
_geom_angle_atom_site_label_2
_geom_angle_atom_site_label_3
_geom_angle
_geom_angle_site_symmetry_1
_geom_angle_site_symmetry_3
_geom_angle_publ_flag
C12 O2 H2 109.5 . . ?
H1A N1 H1B 107.9 . . ?
C1 N1 H1A 109.2 . . ?
C1 N1 H1B 109.2 . . ?
C1 N1 C3 112.10(16) . . ?
C3 N1 H1A 109.2 . . ?
C3 N1 H1B 109.2 . . ?
C4 N2 C2 112.32(17) . . ?
C5 N2 C2 124.04(19) . . ?
C5 N2 C4 120.93(18) . . ?
C6 N3 C5 115.49(18) . . ?
C8 N4 C5 116.35(18) . . ?
C8 N5 C13 120.32(17) . . ?
C9 N5 C8 119.20(18) . . ?
C9 N5 C13 120.48(17) . . ?
N1 C1 H1C 109.7 . . ?
N1 C1 H1D 109.7 . . ?
N1 C1 C2 109.85(17) . . ?
H1C C1 H1D 108.2 . . ?
C2 C1 H1C 109.7 . . ?
C2 C1 H1D 109.7 . . ?
N2 C2 C1 109.94(18) . . ?
N2 C2 H2A 109.7 . . ?
N2 C2 H2B 109.7 . . ?
C1 C2 H2A 109.7 . . ?
C1 C2 H2B 109.7 . . ?
H2A C2 H2B 108.2 . . ?
N1 C3 H3A 109.8 . . ?
N1 C3 H3B 109.8 . . ?
N1 C3 C4 109.17(18) . . ?
H3A C3 H3B 108.3 . . ?
C4 C3 H3A 109.8 . . ?
C4 C3 H3B 109.8 . . ?
N2 C4 C3 109.18(18) . . ?
N2 C4 H4A 109.8 . . ?
N2 C4 H4B 109.8 . . ?
C3 C4 H4A 109.8 . . ?
C3 C4 H4B 109.8 . . ?
H4A C4 H4B 108.3 . . ?
N2 C5 N3 116.85(19) . . ?
N4 C5 N2 117.45(19) . . ?
N4 C5 N3 125.7(2) . . ?
N3 C6 H6 117.9 . . ?
N3 C6 C7 124.3(2) . . ?
C7 C6 H6 117.9 . . ?
C6 C7 C8 114.91(19) . . ?
C6 C7 C11 123.34(19) . . ?
C8 C7 C11 121.73(18) . . ?
N4 C8 N5 117.09(18) . . ?
N4 C8 C7 123.24(18) . . ?
N5 C8 C7 119.67(19) . . ?
N5 C9 H9 118.0 . . ?
N5 C9 C10 124.04(19) . . ?
C10 C9 H9 118.0 . . ?
C9 C10 C11 120.1(2) . . ?
C9 C10 C12 119.56(19) . . ?
C11 C10 C12 120.3(2) . . ?
O3 C11 C7 122.62(19) . . ?
O3 C11 C10 122.2(2) . . ?
C7 C11 C10 115.22(19) . . ?
O1 C12 O2 120.7(2) . . ?
O1 C12 C10 123.2(2) . . ?
O2 C12 C10 116.1(2) . . ?
N5 C13 H13A 109.1 . . ?
N5 C13 H13B 109.1 . . ?
N5 C13 C14 112.30(18) . . ?
H13A C13 H13B 107.9 . . ?
C14 C13 H13A 109.1 . . ?
C14 C13 H13B 109.1 . . ?
C13 C14 H14A 109.5 . . ?
C13 C14 H14B 109.5 . . ?
C13 C14 H14C 109.5 . . ?
H14A C14 H14B 109.5 . . ?
H14A C14 H14C 109.5 . . ?
H14B C14 H14C 109.5 . . ?
C20 O4 H4 109.5 . . ?
O5 C15 O6 124.0(2) . . ?
O5 C15 C16 118.26(19) . . ?
O6 C15 C16 117.8(2) . . ?
C17 C16 C15 120.45(19) . . ?
C21 C16 C15 120.30(19) . . ?
C21 C16 C17 119.25(19) . . ?
C16 C17 H17 120.2 . . ?
C18 C17 C16 119.7(2) . . ?
C18 C17 H17 120.2 . . ?
C17 C18 H18 119.5 . . ?
C19 C18 C17 121.0(2) . . ?
C19 C18 H18 119.5 . . ?
C18 C19 H19 120.1 . . ?
C18 C19 C20 119.7(2) . . ?
C20 C19 H19 120.1 . . ?
O4 C20 C19 123.21(18) . . ?
O4 C20 C21 117.23(19) . . ?
C19 C20 C21 119.5(2) . . ?
C16 C21 C20 120.8(2) . . ?
C16 C21 H21 121.0(12) . . ?
C20 C21 H21 118.1(12) . . ?
C22 O7 H7 107(2) . . ?
C25 O9 H9A 111(2) . . ?
O7 C22 C23 113.2(2) . . ?
O8 C22 O7 123.2(2) . . ?
O8 C22 C23 123.6(2) . . ?
C24 C23 C22 117.8(2) . . ?
C28 C23 C22 122.1(2) . . ?
C28 C23 C24 120.1(2) . . ?
C23 C24 H24 119.9 . . ?
C25 C24 C23 120.2(2) . . ?
C25 C24 H24 119.9 . . ?
O9 C25 C24 117.6(2) . . ?
O9 C25 C26 122.9(2) . . ?
C24 C25 C26 119.6(2) . . ?
C25 C26 H26 120.0 . . ?
C27 C26 C25 119.9(2) . . ?
C27 C26 H26 120.0 . . ?
C26 C27 H27 119.7 . . ?
C28 C27 C26 120.6(2) . . ?
C28 C27 H27 119.7 . . ?
C23 C28 H28 120.2 . . ?
C27 C28 C23 119.6(2) . . ?
C27 C28 H28 120.2 . . ?
H10A O10 H10B 104.5 . . ?
H11A O11 H11B 104.5 . . ?

loop_
_geom_bond_atom_site_label_1
_geom_bond_atom_site_label_2
_geom_bond_distance
_geom_bond_site_symmetry_2
_geom_bond_publ_flag
O1 C12 1.224(3) . ?
O2 H2 0.8200 . ?
O2 C12 1.311(3) . ?
O3 C11 1.264(2) . ?
N1 H1A 0.8900 . ?
N1 H1B 0.8900 . ?
N1 C1 1.486(3) . ?
N1 C3 1.489(3) . ?
N2 C2 1.461(3) . ?
N2 C4 1.453(3) . ?
N2 C5 1.345(3) . ?
N3 C5 1.370(3) . ?
N3 C6 1.312(3) . ?
N4 C5 1.337(2) . ?
N4 C8 1.329(3) . ?
N5 C8 1.386(2) . ?
N5 C9 1.345(3) . ?
N5 C13 1.484(3) . ?
C1 H1C 0.9700 . ?
C1 H1D 0.9700 . ?
C1 C2 1.511(3) . ?
C2 H2A 0.9700 . ?
C2 H2B 0.9700 . ?
C3 H3A 0.9700 . ?
C3 H3B 0.9700 . ?
C3 C4 1.506(3) . ?
C4 H4A 0.9700 . ?
C4 H4B 0.9700 . ?
C6 H6 0.9300 . ?
C6 C7 1.394(3) . ?
C7 C8 1.396(3) . ?
C7 C11 1.433(3) . ?
C9 H9 0.9300 . ?
C9 C10 1.358(3) . ?
C10 C11 1.438(3) . ?
C10 C12 1.468(3) . ?
C13 H13A 0.9700 . ?
C13 H13B 0.9700 . ?
C13 C14 1.502(3) . ?
C14 H14A 0.9600 . ?
C14 H14B 0.9600 . ?
C14 H14C 0.9600 . ?
O4 H4 0.8200 . ?
O4 C20 1.358(2) . ?
O5 C15 1.251(3) . ?
O6 C15 1.264(2) . ?
C15 C16 1.500(3) . ?
C16 C17 1.391(3) . ?
C16 C21 1.383(3) . ?
C17 H17 0.9300 . ?
C17 C18 1.378(3) . ?
C18 H18 0.9300 . ?
C18 C19 1.376(3) . ?
C19 H19 0.9300 . ?
C19 C20 1.383(3) . ?
C20 C21 1.386(3) . ?
C21 H21 0.96(2) . ?
O7 H7 1.01(4) . ?
O7 C22 1.318(3) . ?
O8 C22 1.202(3) . ?
O9 H9A 0.90(4) . ?
O9 C25 1.364(3) . ?
C22 C23 1.489(3) . ?
C23 C24 1.384(3) . ?
C23 C28 1.381(3) . ?
C24 H24 0.9300 . ?
C24 C25 1.383(3) . ?
C25 C26 1.384(3) . ?
C26 H26 0.9300 . ?
C26 C27 1.381(3) . ?
C27 H27 0.9300 . ?
C27 C28 1.377(4) . ?
C28 H28 0.9300 . ?
O10 H10A 0.8504 . ?
O10 H10B 0.8498 . ?
O11 H11A 0.8500 . ?
O11 H11B 0.8499 . ?

loop_
_geom_torsion_atom_site_label_1
_geom_torsion_atom_site_label_2
_geom_torsion_atom_site_label_3
_geom_torsion_atom_site_label_4
_geom_torsion
_geom_torsion_site_symmetry_1
_geom_torsion_site_symmetry_2
_geom_torsion_site_symmetry_3
_geom_torsion_site_symmetry_4
_geom_torsion_publ_flag
N1 C1 C2 N2 -54.7(2) . . . . ?
N1 C3 C4 N2 58.2(2) . . . . ?
N3 C6 C7 C8 -0.8(3) . . . . ?
N3 C6 C7 C11 -179.2(2) . . . . ?
N5 C9 C10 C11 0.0(3) . . . . ?
N5 C9 C10 C12 -179.99(19) . . . . ?
C1 N1 C3 C4 -57.0(2) . . . . ?
C2 N2 C4 C3 -60.9(2) . . . . ?
C2 N2 C5 N3 -10.7(3) . . . . ?
C2 N2 C5 N4 169.28(19) . . . . ?
C3 N1 C1 C2 55.3(2) . . . . ?
C4 N2 C2 C1 59.1(2) . . . . ?
C4 N2 C5 N3 -170.57(19) . . . . ?
C4 N2 C5 N4 9.4(3) . . . . ?
C5 N2 C2 C1 -102.3(2) . . . . ?
C5 N2 C4 C3 101.2(2) . . . . ?
C5 N3 C6 C7 -0.9(3) . . . . ?
C5 N4 C8 N5 179.27(17) . . . . ?
C5 N4 C8 C7 -0.2(3) . . . . ?
C6 N3 C5 N2 -177.78(19) . . . . ?
C6 N3 C5 N4 2.3(3) . . . . ?
C6 C7 C8 N4 1.3(3) . . . . ?
C6 C7 C8 N5 -178.09(18) . . . . ?
C6 C7 C11 O3 -0.9(3) . . . . ?
C6 C7 C11 C10 178.7(2) . . . . ?
C8 N4 C5 N2 178.28(18) . . . . ?
C8 N4 C5 N3 -1.7(3) . . . . ?
C8 N5 C9 C10 0.8(3) . . . . ?
C8 N5 C13 C14 -80.0(2) . . . . ?
C8 C7 C11 O3 -179.2(2) . . . . ?
C8 C7 C11 C10 0.4(3) . . . . ?
C9 N5 C8 N4 179.58(18) . . . . ?
C9 N5 C8 C7 -0.9(3) . . . . ?
C9 N5 C13 C14 99.9(2) . . . . ?
C9 C10 C11 O3 179.0(2) . . . . ?
C9 C10 C11 C7 -0.6(3) . . . . ?
C9 C10 C12 O1 4.9(3) . . . . ?
C9 C10 C12 O2 -174.5(2) . . . . ?
C11 C7 C8 N4 179.76(19) . . . . ?
C11 C7 C8 N5 0.3(3) . . . . ?
C11 C10 C12 O1 -175.1(2) . . . . ?
C11 C10 C12 O2 5.5(3) . . . . ?
C12 C10 C11 O3 -1.0(3) . . . . ?
C12 C10 C11 C7 179.38(19) . . . . ?
C13 N5 C8 N4 -0.5(3) . . . . ?
C13 N5 C8 C7 178.94(19) . . . . ?
C13 N5 C9 C10 -179.09(19) . . . . ?
O4 C20 C21 C16 -179.13(19) . . . . ?
O5 C15 C16 C17 -171.5(2) . . . . ?
O5 C15 C16 C21 8.4(3) . . . . ?
O6 C15 C16 C17 8.2(3) . . . . ?
O6 C15 C16 C21 -171.91(19) . . . . ?
C15 C16 C17 C18 -179.44(19) . . . . ?
C15 C16 C21 C20 -179.99(19) . . . . ?
C16 C17 C18 C19 -0.7(3) . . . . ?
C17 C16 C21 C20 -0.1(3) . . . . ?
C17 C18 C19 C20 0.1(3) . . . . ?
C18 C19 C20 O4 179.1(2) . . . . ?
C18 C19 C20 C21 0.5(3) . . . . ?
C19 C20 C21 C16 -0.5(3) . . . . ?
C21 C16 C17 C18 0.7(3) . . . . ?
O7 C22 C23 C24 175.0(2) . . . . ?
O7 C22 C23 C28 -5.5(3) . . . . ?
O8 C22 C23 C24 -5.8(4) . . . . ?
O8 C22 C23 C28 173.7(3) . . . . ?
O9 C25 C26 C27 179.4(2) . . . . ?
C22 C23 C24 C25 179.5(2) . . . . ?
C22 C23 C28 C27 -179.2(2) . . . . ?
C23 C24 C25 O9 -179.3(2) . . . . ?
C23 C24 C25 C26 -0.5(3) . . . . ?
C24 C23 C28 C27 0.3(4) . . . . ?
C24 C25 C26 C27 0.7(4) . . . . ?
C25 C26 C27 C28 -0.3(4) . . . . ?
C26 C27 C28 C23 -0.2(4) . . . . ?
C28 C23 C24 C25 0.0(3) . . . . ?
